data_4081534
loop_
_publ_author_name
'Kreye, Markus'
'Baabe, Dirk'
'Schweyen, Peter'
'Freytag, Matthias'
'Daniliuc, Constantin G.'
'Jones, Peter G.'
'Walter, Marc D.'

_publ_section_title
;
 Synthesis and Reactivity of Sterically Encumbered Diazaferrocenes
;
_journal_issue 20
_journal_name_full Organometallics
_journal_page_first 5887
_journal_paper_doi 10.1021/om400474e
_journal_volume 32
_journal_year 2013
_chemical_formula_sum 'C29 H50 Cl2 F6 Fe N2 Sb'
_chemical_formula_weight 789.21
_chemical_name_systematic
; 
 ? 
;
_space_group_IT_number 2
_symmetry_cell_setting triclinic
_symmetry_space_group_name_Hall '-P 1'
_symmetry_space_group_name_H-M 'P -1'
_atom_sites_solution_hydrogens geom
_atom_sites_solution_primary direct
_atom_sites_solution_secondary difmap
_audit_creation_method SHELXL-97
_cell_angle_alpha 78.320(2)
_cell_angle_beta 76.264(2)
_cell_angle_gamma 77.315(2)
_cell_formula_units_Z 2
_cell_length_a 10.5350(4)
_cell_length_b 12.3074(5)
_cell_length_c 14.1764(6)
_cell_measurement_reflns_used 19949
_cell_measurement_temperature 100(2)
_cell_measurement_theta_max 30.8722
_cell_measurement_theta_min 2.2566
_cell_volume 1719.89(12)
_computing_cell_refinement
; 
CrysAlisPro, Oxford Diffraction Ltd., 
Version 1.171.35.21 (release 20-01-2012 CrysAlis171 .NET) 
(compiled Jan 23 2012,18:06:46) 
;
_computing_data_collection
; 
CrysAlisPro, Oxford Diffraction Ltd., 
Version 1.171.35.21 (release 20-01-2012 CrysAlis171 .NET) 
(compiled Jan 23 2012,18:06:46) 
;
_computing_data_reduction
; 
CrysAlisPro, Oxford Diffraction Ltd., 
Version 1.171.35.21 (release 20-01-2012 CrysAlis171 .NET) 
(compiled Jan 23 2012,18:06:46) 
;
_computing_molecular_graphics 'Bruker XP'
_computing_publication_material SHELXL-97
_computing_structure_refinement 'SHELXL-97 (Sheldrick, 1997)'
_computing_structure_solution 'SHELXS-97 (Sheldrick, 1990)'
_diffrn_ambient_temperature 100(2)
_diffrn_detector_area_resol_mean 16.1419
_diffrn_measured_fraction_theta_full 0.968
_diffrn_measured_fraction_theta_max 0.935
_diffrn_measurement_device_type 'Oxford Diffraction Xcalibur, Eos'
_diffrn_measurement_method '\w scans'
_diffrn_radiation_monochromator graphite
_diffrn_radiation_source 'Enhance (Mo) X-ray Source'
_diffrn_radiation_type 'Mo K\a'
_diffrn_radiation_wavelength 0.71073
_diffrn_reflns_av_R_equivalents 0.0557
_diffrn_reflns_av_sigmaI/netI 0.0378
_diffrn_reflns_limit_h_max 15
_diffrn_reflns_limit_h_min -15
_diffrn_reflns_limit_k_max 17
_diffrn_reflns_limit_k_min -17
_diffrn_reflns_limit_l_max 20
_diffrn_reflns_limit_l_min -20
_diffrn_reflns_number 87055
_diffrn_reflns_theta_full 30.50
_diffrn_reflns_theta_max 30.94
_diffrn_reflns_theta_min 2.26
_exptl_absorpt_coefficient_mu 1.416
_exptl_absorpt_correction_T_max 1.00000
_exptl_absorpt_correction_T_min 0.97136
_exptl_absorpt_correction_type multi-scan
_exptl_absorpt_process_details
; 
CrysAlisPro, Oxford Diffraction Ltd., 
Version 1.171.35.21 (release 20-01-2012 CrysAlis171 .NET) 
(compiled Jan 23 2012,18:06:46) 
;
_exptl_crystal_colour 'green-orange dichroic'
_exptl_crystal_density_diffrn 1.524
_exptl_crystal_density_method 'not measured'
_exptl_crystal_description 'cut block'
_exptl_crystal_F_000 806
_exptl_crystal_size_max 0.20
_exptl_crystal_size_mid 0.20
_exptl_crystal_size_min 0.10
_refine_diff_density_max 0.958
_refine_diff_density_min -0.935
_refine_diff_density_rms 0.096
_refine_ls_extinction_method none
_refine_ls_goodness_of_fit_ref 1.069
_refine_ls_hydrogen_treatment constr
_refine_ls_matrix_type full
_refine_ls_number_parameters 386
_refine_ls_number_reflns 10217
_refine_ls_number_restraints 0
_refine_ls_restrained_S_all 1.069
_refine_ls_R_factor_all 0.0414
_refine_ls_R_factor_gt 0.0301
_refine_ls_shift/su_max 0.003
_refine_ls_shift/su_mean 0.000
_refine_ls_structure_factor_coef Fsqd
_refine_ls_weighting_details 'calc w=1/[\s^2^(Fo^2^)+(0.0186P)^2^+1.0722P] where P=(Fo^2^+2Fc^2^)/3'
_refine_ls_weighting_scheme calc
_refine_ls_wR_factor_gt 0.0560
_refine_ls_wR_factor_ref 0.0603
_reflns_number_gt 8709
_reflns_number_total 10217
_reflns_threshold_expression >2sigma(I)
_cod_data_source_file om400474e_si_004.cif
_cod_data_source_block mk66
_cod_original_cell_volume 1719.90(12)
_cod_database_code 4081534

loop_
_symmetry_equiv_pos_as_xyz
'x, y, z'
'-x, -y, -z'

loop_
_atom_site_label
_atom_site_type_symbol
_atom_site_fract_x
_atom_site_fract_y
_atom_site_fract_z
_atom_site_U_iso_or_equiv
_atom_site_adp_type
_atom_site_occupancy
_atom_site_symmetry_multiplicity
_atom_site_calc_flag
_atom_site_refinement_flags
Fe Fe 0.20711(2) 0.28077(2) 0.772888(18) 0.00966(5) Uani 1 1 d .
N1 N 0.21270(15) 0.42295(12) 0.82892(11) 0.0124(3) Uani 1 1 d .
N2 N 0.15548(15) 0.12700(12) 0.84576(11) 0.0124(3) Uani 1 1 d .
C1 C 0.32251(17) 0.34283(14) 0.84780(13) 0.0123(3) Uani 1 1 d .
C2 C 0.40578(17) 0.31528(15) 0.75679(13) 0.0129(3) Uani 1 1 d .
C3 C 0.34307(18) 0.38278(15) 0.68035(13) 0.0135(3) Uani 1 1 d .
C4 C 0.22618(18) 0.45124(14) 0.72744(13) 0.0124(3) Uani 1 1 d .
C5 C 0.35043(19) 0.31170(15) 0.95127(13) 0.0150(4) Uani 1 1 d .
C6 C 0.4635(2) 0.37348(19) 0.95087(16) 0.0242(4) Uani 1 1 d .
H6A H 0.4350 0.4549 0.9330 0.036 Uiso 1 1 calc R
H6B H 0.5424 0.3472 0.9029 0.036 Uiso 1 1 calc R
H6C H 0.4849 0.3574 1.0165 0.036 Uiso 1 1 calc R
C7 C 0.3934(2) 0.18428(17) 0.98177(15) 0.0243(4) Uani 1 1 d .
H7A H 0.4001 0.1685 1.0512 0.036 Uiso 1 1 calc R
H7B H 0.4800 0.1586 0.9412 0.036 Uiso 1 1 calc R
H7C H 0.3275 0.1444 0.9724 0.036 Uiso 1 1 calc R
C8 C 0.2288(2) 0.35481(17) 1.02580(14) 0.0192(4) Uani 1 1 d .
H8A H 0.2035 0.4367 1.0084 0.029 Uiso 1 1 calc R
H8B H 0.2498 0.3370 1.0916 0.029 Uiso 1 1 calc R
H8C H 0.1550 0.3185 1.0254 0.029 Uiso 1 1 calc R
C9 C 0.54360(18) 0.24718(17) 0.73985(15) 0.0190(4) Uani 1 1 d .
H9A H 0.5600 0.2151 0.6793 0.029 Uiso 1 1 calc R
H9B H 0.5526 0.1861 0.7955 0.029 Uiso 1 1 calc R
H9C H 0.6082 0.2959 0.7337 0.029 Uiso 1 1 calc R
C10 C 0.3989(2) 0.38532(17) 0.57266(14) 0.0207(4) Uani 1 1 d .
H10A H 0.4370 0.4537 0.5461 0.031 Uiso 1 1 calc R
H10B H 0.3280 0.3851 0.5388 0.031 Uiso 1 1 calc R
H10C H 0.4683 0.3188 0.5626 0.031 Uiso 1 1 calc R
C11 C 0.13904(19) 0.55676(15) 0.68497(14) 0.0158(4) Uani 1 1 d .
C12 C 0.0073(2) 0.58210(17) 0.75653(16) 0.0218(4) Uani 1 1 d .
H12A H -0.0438 0.5222 0.7635 0.033 Uiso 1 1 calc R
H12B H -0.0434 0.6546 0.7313 0.033 Uiso 1 1 calc R
H12C H 0.0242 0.5858 0.8207 0.033 Uiso 1 1 calc R
C13 C 0.1142(2) 0.55119(18) 0.58382(15) 0.0250(4) Uani 1 1 d .
H13A H 0.1971 0.5530 0.5348 0.038 Uiso 1 1 calc R
H13B H 0.0470 0.6159 0.5653 0.038 Uiso 1 1 calc R
H13C H 0.0827 0.4811 0.5867 0.038 Uiso 1 1 calc R
C14 C 0.2169(2) 0.65282(17) 0.67422(18) 0.0262(5) Uani 1 1 d .
H14A H 0.2312 0.6583 0.7388 0.039 Uiso 1 1 calc R
H14B H 0.1659 0.7243 0.6475 0.039 Uiso 1 1 calc R
H14C H 0.3029 0.6368 0.6296 0.039 Uiso 1 1 calc R
C15 C 0.21421(18) 0.11724(14) 0.74824(13) 0.0123(3) Uani 1 1 d .
C16 C 0.13591(18) 0.19376(15) 0.68443(13) 0.0127(3) Uani 1 1 d .
C17 C 0.02338(18) 0.24913(15) 0.74637(13) 0.0133(3) Uani 1 1 d .
C18 C 0.03844(17) 0.20513(14) 0.84569(13) 0.0121(3) Uani 1 1 d .
C19 C 0.32604(18) 0.01902(15) 0.72522(14) 0.0144(4) Uani 1 1 d .
C20 C 0.4239(2) 0.04434(17) 0.62775(15) 0.0220(4) Uani 1 1 d .
H20A H 0.3790 0.0535 0.5728 0.033 Uiso 1 1 calc R
H20B H 0.4995 -0.0182 0.6221 0.033 Uiso 1 1 calc R
H20C H 0.4555 0.1140 0.6262 0.033 Uiso 1 1 calc R
C21 C 0.4024(2) -0.02167(17) 0.80933(15) 0.0213(4) Uani 1 1 d .
H21A H 0.4494 0.0371 0.8136 0.032 Uiso 1 1 calc R
H21B H 0.4667 -0.0905 0.7966 0.032 Uiso 1 1 calc R
H21C H 0.3398 -0.0376 0.8715 0.032 Uiso 1 1 calc R
C22 C 0.2563(2) -0.07566(16) 0.71717(16) 0.0216(4) Uani 1 1 d .
H22A H 0.1968 -0.0957 0.7800 0.032 Uiso 1 1 calc R
H22B H 0.3231 -0.1420 0.7012 0.032 Uiso 1 1 calc R
H22C H 0.2046 -0.0494 0.6652 0.032 Uiso 1 1 calc R
C23 C 0.1555(2) 0.20852(16) 0.57452(14) 0.0186(4) Uani 1 1 d .
H23A H 0.1303 0.1449 0.5559 0.028 Uiso 1 1 calc R
H23B H 0.2491 0.2113 0.5450 0.028 Uiso 1 1 calc R
H23C H 0.0999 0.2790 0.5508 0.028 Uiso 1 1 calc R
C24 C -0.09409(19) 0.32387(16) 0.71008(15) 0.0183(4) Uani 1 1 d .
H24A H -0.0631 0.3761 0.6513 0.028 Uiso 1 1 calc R
H24B H -0.1479 0.3668 0.7615 0.028 Uiso 1 1 calc R
H24C H -0.1479 0.2775 0.6937 0.028 Uiso 1 1 calc R
C25 C -0.06042(18) 0.22298(15) 0.94130(14) 0.0151(4) Uani 1 1 d .
C26 C -0.0019(2) 0.15634(16) 1.02966(14) 0.0186(4) Uani 1 1 d .
H26A H 0.0046 0.0754 1.0309 0.028 Uiso 1 1 calc R
H26B H -0.0595 0.1783 1.0905 0.028 Uiso 1 1 calc R
H26C H 0.0868 0.1727 1.0240 0.028 Uiso 1 1 calc R
C27 C -0.1021(2) 0.34855(15) 0.95285(15) 0.0191(4) Uani 1 1 d .
H27A H -0.0227 0.3808 0.9465 0.029 Uiso 1 1 calc R
H27B H -0.1590 0.3554 1.0177 0.029 Uiso 1 1 calc R
H27C H -0.1510 0.3893 0.9017 0.029 Uiso 1 1 calc R
C28 C -0.18510(19) 0.17729(17) 0.94009(16) 0.0218(4) Uani 1 1 d .
H28A H -0.2231 0.2181 0.8834 0.033 Uiso 1 1 calc R
H28B H -0.2508 0.1880 1.0008 0.033 Uiso 1 1 calc R
H28C H -0.1605 0.0967 0.9353 0.033 Uiso 1 1 calc R
Sb Sb 0.613272(12) 0.637819(10) 0.707704(9) 0.01259(4) Uani 1 1 d .
F1 F 0.77068(11) 0.60215(10) 0.61554(8) 0.0226(3) Uani 1 1 d .
F2 F 0.45681(11) 0.67326(10) 0.79980(9) 0.0247(3) Uani 1 1 d .
F3 F 0.68425(13) 0.75058(10) 0.73885(9) 0.0265(3) Uani 1 1 d .
F4 F 0.68468(11) 0.53117(9) 0.80477(8) 0.0195(2) Uani 1 1 d .
F5 F 0.54424(12) 0.52630(10) 0.67328(9) 0.0263(3) Uani 1 1 d .
F6 F 0.54270(12) 0.74525(10) 0.61007(8) 0.0237(3) Uani 1 1 d .
C99 C 0.8450(3) 0.9568(2) 0.64506(19) 0.0464(7) Uani 1 1 d .
H99A H 0.7712 0.9139 0.6618 0.056 Uiso 1 1 calc R
H99B H 0.9278 0.9056 0.6208 0.056 Uiso 1 1 calc R
Cl1 Cl 0.81447(7) 1.07126(6) 0.55166(5) 0.04673(16) Uani 1 1 d .
Cl2 Cl 0.86008(9) 1.00133(7) 0.75070(6) 0.0603(2) Uani 1 1 d .

loop_
_atom_site_aniso_label
_atom_site_aniso_U_11
_atom_site_aniso_U_22
_atom_site_aniso_U_33
_atom_site_aniso_U_23
_atom_site_aniso_U_13
_atom_site_aniso_U_12
Fe 0.01065(12) 0.00978(12) 0.00859(12) -0.00220(9) -0.00173(9) -0.00143(9)
N1 0.0145(7) 0.0110(7) 0.0124(7) -0.0027(6) -0.0049(6) -0.0010(6)
N2 0.0131(7) 0.0112(7) 0.0126(7) -0.0038(6) -0.0004(6) -0.0021(6)
C1 0.0133(8) 0.0119(8) 0.0135(8) -0.0036(7) -0.0047(7) -0.0026(6)
C2 0.0121(8) 0.0129(8) 0.0154(9) -0.0058(7) -0.0025(7) -0.0029(7)
C3 0.0148(8) 0.0152(8) 0.0128(8) -0.0030(7) -0.0029(7) -0.0067(7)
C4 0.0149(8) 0.0116(8) 0.0126(8) -0.0009(6) -0.0044(7) -0.0055(7)
C5 0.0188(9) 0.0151(9) 0.0126(9) -0.0026(7) -0.0080(7) -0.0009(7)
C6 0.0232(10) 0.0339(12) 0.0203(10) -0.0059(9) -0.0103(8) -0.0073(9)
C7 0.0319(12) 0.0208(10) 0.0193(10) -0.0022(8) -0.0110(9) 0.0025(9)
C8 0.0244(10) 0.0229(10) 0.0118(9) -0.0071(7) -0.0042(8) -0.0026(8)
C9 0.0122(9) 0.0212(10) 0.0237(10) -0.0095(8) -0.0012(7) 0.0000(7)
C10 0.0265(10) 0.0230(10) 0.0126(9) -0.0026(8) 0.0021(8) -0.0115(8)
C11 0.0159(9) 0.0144(9) 0.0184(9) 0.0006(7) -0.0067(7) -0.0046(7)
C12 0.0182(10) 0.0180(9) 0.0273(11) -0.0009(8) -0.0072(8) 0.0012(8)
C13 0.0264(11) 0.0289(11) 0.0199(10) 0.0042(8) -0.0113(9) -0.0053(9)
C14 0.0247(11) 0.0144(9) 0.0410(13) 0.0044(9) -0.0139(10) -0.0066(8)
C15 0.0147(8) 0.0112(8) 0.0113(8) -0.0027(6) -0.0010(7) -0.0036(7)
C16 0.0149(8) 0.0125(8) 0.0124(8) -0.0027(7) -0.0027(7) -0.0053(7)
C17 0.0154(9) 0.0110(8) 0.0150(9) -0.0024(7) -0.0034(7) -0.0046(7)
C18 0.0124(8) 0.0095(8) 0.0142(8) -0.0024(6) -0.0012(7) -0.0026(6)
C19 0.0154(9) 0.0121(8) 0.0150(9) -0.0054(7) -0.0008(7) -0.0006(7)
C20 0.0207(10) 0.0207(10) 0.0203(10) -0.0058(8) 0.0049(8) -0.0025(8)
C21 0.0209(10) 0.0187(10) 0.0219(10) -0.0062(8) -0.0048(8) 0.0047(8)
C22 0.0223(10) 0.0135(9) 0.0293(11) -0.0082(8) -0.0010(8) -0.0041(8)
C23 0.0251(10) 0.0194(9) 0.0128(9) -0.0036(7) -0.0059(8) -0.0040(8)
C24 0.0162(9) 0.0175(9) 0.0226(10) -0.0016(8) -0.0085(8) -0.0021(7)
C25 0.0138(8) 0.0134(8) 0.0150(9) -0.0021(7) 0.0021(7) -0.0016(7)
C26 0.0229(10) 0.0150(9) 0.0139(9) -0.0016(7) 0.0018(8) -0.0013(7)
C27 0.0221(10) 0.0143(9) 0.0172(9) -0.0045(7) 0.0019(8) 0.0001(7)
C28 0.0161(9) 0.0196(10) 0.0262(11) -0.0018(8) 0.0014(8) -0.0035(8)
Sb 0.01349(6) 0.01269(6) 0.01199(6) -0.00333(4) -0.00359(4) -0.00085(4)
F1 0.0171(6) 0.0298(6) 0.0162(6) -0.0034(5) 0.0006(5) 0.0012(5)
F2 0.0180(6) 0.0318(7) 0.0185(6) -0.0056(5) 0.0005(5) 0.0047(5)
F3 0.0348(7) 0.0189(6) 0.0316(7) -0.0066(5) -0.0134(6) -0.0079(5)
F4 0.0209(6) 0.0189(6) 0.0164(6) 0.0002(4) -0.0058(5) 0.0007(5)
F5 0.0291(7) 0.0238(6) 0.0330(7) -0.0093(5) -0.0124(6) -0.0085(5)
F6 0.0273(6) 0.0240(6) 0.0169(6) -0.0023(5) -0.0083(5) 0.0048(5)
C99 0.073(2) 0.0352(14) 0.0344(15) -0.0081(11) -0.0045(14) -0.0212(14)
Cl1 0.0516(4) 0.0508(4) 0.0322(3) -0.0067(3) -0.0016(3) -0.0049(3)
Cl2 0.0775(6) 0.0640(5) 0.0490(5) -0.0112(4) -0.0327(4) -0.0093(4)

loop_
_atom_type_symbol
_atom_type_description
_atom_type_scat_dispersion_real
_atom_type_scat_dispersion_imag
_atom_type_scat_source
C C 0.0033 0.0016 'International Tables Vol C Tables 4.2.6.8 and 6.1.1.4'
H H 0.0000 0.0000 'International Tables Vol C Tables 4.2.6.8 and 6.1.1.4'
N N 0.0061 0.0033 'International Tables Vol C Tables 4.2.6.8 and 6.1.1.4'
F F 0.0171 0.0103 'International Tables Vol C Tables 4.2.6.8 and 6.1.1.4'
Fe Fe 0.3463 0.8444 'International Tables Vol C Tables 4.2.6.8 and 6.1.1.4'
Sb Sb -0.5866 1.5461 'International Tables Vol C Tables 4.2.6.8 and 6.1.1.4'
Cl Cl 0.1484 0.1585 'International Tables Vol C Tables 4.2.6.8 and 6.1.1.4'

loop_
_geom_angle_atom_site_label_1
_geom_angle_atom_site_label_2
_geom_angle_atom_site_label_3
_geom_angle
N1 Fe N2 129.97(6)
N1 Fe C15 166.24(6)
N2 Fe C15 38.92(6)
N1 Fe C4 38.79(6)
N2 Fe C4 166.33(7)
C15 Fe C4 153.65(7)
N1 Fe C1 38.42(6)
N2 Fe C1 112.42(6)
C15 Fe C1 130.73(7)
C4 Fe C1 63.92(7)
N1 Fe C18 112.70(6)
N2 Fe C18 38.38(6)
C15 Fe C18 63.97(7)
C4 Fe C18 131.09(7)
C1 Fe C18 123.54(7)
N1 Fe C3 66.22(6)
N2 Fe C3 152.95(7)
C15 Fe C3 120.44(7)
C4 Fe C3 39.44(7)
C1 Fe C3 64.93(7)
C18 Fe C3 166.24(7)
N1 Fe C16 153.16(6)
N2 Fe C16 66.12(6)
C15 Fe C16 39.44(7)
C4 Fe C16 120.82(7)
C1 Fe C16 166.16(7)
C18 Fe C16 64.66(7)
C3 Fe C16 109.61(7)
N1 Fe C2 65.55(6)
N2 Fe C2 121.66(6)
C15 Fe C2 111.24(7)
C4 Fe C2 64.71(7)
C1 Fe C2 38.89(7)
C18 Fe C2 154.77(7)
C3 Fe C2 38.59(7)
C16 Fe C2 128.93(7)
N1 Fe C17 122.00(6)
N2 Fe C17 65.48(6)
C15 Fe C17 64.72(7)
C4 Fe C17 111.72(7)
C1 Fe C17 154.93(7)
C18 Fe C17 38.79(7)
C3 Fe C17 128.97(7)
C16 Fe C17 38.40(7)
C2 Fe C17 164.65(7)
C1 N1 C4 107.72(15)
C1 N1 Fe 72.75(9)
C4 N1 Fe 71.60(9)
C18 N2 C15 107.43(15)
C18 N2 Fe 72.82(9)
C15 N2 Fe 70.97(9)
N1 C1 C2 109.64(15)
N1 C1 C5 120.11(16)
C2 C1 C5 129.42(16)
N1 C1 Fe 68.83(9)
C2 C1 Fe 72.30(10)
C5 C1 Fe 133.06(12)
C3 C2 C1 106.47(15)
C3 C2 C9 124.15(17)
C1 C2 C9 128.48(17)
C3 C2 Fe 69.32(10)
C1 C2 Fe 68.81(10)
C9 C2 Fe 134.99(13)
C2 C3 C4 106.56(15)
C2 C3 C10 124.81(17)
C4 C3 C10 128.45(17)
C2 C3 Fe 72.09(10)
C4 C3 Fe 68.99(10)
C10 C3 Fe 127.68(12)
N1 C4 C3 109.50(15)
N1 C4 C11 119.18(16)
C3 C4 C11 130.13(16)
N1 C4 Fe 69.61(9)
C3 C4 Fe 71.57(10)
C11 C4 Fe 134.60(12)
C1 C5 C8 110.58(15)
C1 C5 C7 113.13(15)
C8 C5 C7 109.16(16)
C1 C5 C6 105.81(15)
C8 C5 C6 108.33(16)
C7 C5 C6 109.68(16)
C4 C11 C12 110.60(15)
C4 C11 C13 113.61(16)
C12 C11 C13 110.13(16)
C4 C11 C14 104.83(15)
C12 C11 C14 108.51(16)
C13 C11 C14 108.91(16)
N2 C15 C16 109.72(15)
N2 C15 C19 119.52(15)
C16 C15 C19 129.42(16)
N2 C15 Fe 70.11(9)
C16 C15 Fe 72.42(10)
C19 C15 Fe 134.00(13)
C17 C16 C15 106.54(15)
C17 C16 C23 124.32(16)
C15 C16 C23 128.89(16)
C17 C16 Fe 72.11(10)
C15 C16 Fe 68.15(10)
C23 C16 Fe 129.06(12)
C16 C17 C18 106.42(15)
C16 C17 C24 123.99(17)
C18 C17 C24 128.94(17)
C16 C17 Fe 69.49(10)
C18 C17 Fe 68.69(10)
C24 C17 Fe 133.62(12)
N2 C18 C17 109.83(15)
N2 C18 C25 120.80(16)
C17 C18 C25 128.89(16)
N2 C18 Fe 68.79(9)
C17 C18 Fe 72.51(10)
C25 C18 Fe 131.06(12)
C15 C19 C21 110.94(15)
C15 C19 C20 113.93(15)
C21 C19 C20 109.57(16)
C15 C19 C22 104.93(15)
C21 C19 C22 108.92(16)
C20 C19 C22 108.32(15)
C18 C25 C26 110.34(15)
C18 C25 C27 112.36(15)
C26 C25 C27 109.43(16)
C18 C25 C28 107.65(15)
C26 C25 C28 108.31(15)
C27 C25 C28 108.64(16)
F2 Sb F4 89.99(5)
F2 Sb F5 90.82(6)
F4 Sb F5 90.19(5)
F2 Sb F6 90.26(5)
F4 Sb F6 179.61(5)
F5 Sb F6 90.10(5)
F2 Sb F1 179.82(5)
F4 Sb F1 89.86(5)
F5 Sb F1 89.28(5)
F6 Sb F1 89.89(5)
F2 Sb F3 90.27(6)
F4 Sb F3 90.74(5)
F5 Sb F3 178.57(6)
F6 Sb F3 88.96(5)
F1 Sb F3 89.63(5)
Cl2 C99 Cl1 111.68(14)

loop_
_geom_bond_atom_site_label_1
_geom_bond_atom_site_label_2
_geom_bond_distance
Fe N1 2.0801(15)
Fe N2 2.0829(15)
Fe C15 2.0940(17)
Fe C4 2.1056(17)
Fe C1 2.1303(17)
Fe C18 2.1345(17)
Fe C3 2.1399(18)
Fe C16 2.1507(17)
Fe C2 2.1765(17)
Fe C17 2.1852(18)
N1 C1 1.386(2)
N1 C4 1.390(2)
N2 C18 1.387(2)
N2 C15 1.392(2)
C1 C2 1.435(2)
C1 C5 1.521(2)
C2 C3 1.427(2)
C2 C9 1.500(2)
C3 C4 1.433(2)
C3 C10 1.497(3)
C4 C11 1.521(2)
C5 C8 1.525(3)
C5 C7 1.536(3)
C5 C6 1.546(3)
C11 C12 1.524(3)
C11 C13 1.535(3)
C11 C14 1.545(3)
C15 C16 1.433(2)
C15 C19 1.519(2)
C16 C17 1.426(2)
C16 C23 1.501(2)
C17 C18 1.435(2)
C17 C24 1.501(3)
C18 C25 1.523(2)
C19 C21 1.535(3)
C19 C20 1.536(3)
C19 C22 1.543(3)
C25 C26 1.533(3)
C25 C27 1.542(2)
C25 C28 1.543(3)
Sb F2 1.8721(11)
Sb F4 1.8732(11)
Sb F5 1.8785(11)
Sb F6 1.8795(11)
Sb F1 1.8797(11)
Sb F3 1.8816(11)
C99 Cl2 1.747(3)
C99 Cl1 1.758(3)

loop_
_geom_torsion_atom_site_label_1
_geom_torsion_atom_site_label_2
_geom_torsion_atom_site_label_3
_geom_torsion_atom_site_label_4
_geom_torsion
N2 Fe N1 C1 75.17(12)
C15 Fe N1 C1 42.8(3)
C4 Fe N1 C1 -116.05(14)
C18 Fe N1 C1 115.88(11)
C3 Fe N1 C1 -79.06(11)
C16 Fe N1 C1 -165.71(14)
C2 Fe N1 C1 -36.62(10)
C17 Fe N1 C1 158.58(10)
N2 Fe N1 C4 -168.78(10)
C15 Fe N1 C4 158.9(3)
C1 Fe N1 C4 116.05(14)
C18 Fe N1 C4 -128.08(10)
C3 Fe N1 C4 36.98(10)
C16 Fe N1 C4 -49.66(18)
C2 Fe N1 C4 79.43(11)
C17 Fe N1 C4 -85.37(11)
N1 Fe N2 C18 75.69(12)
C15 Fe N2 C18 -116.00(14)
C4 Fe N2 C18 44.7(3)
C1 Fe N2 C18 116.22(11)
C3 Fe N2 C18 -165.32(14)
C16 Fe N2 C18 -78.76(11)
C2 Fe N2 C18 158.93(10)
C17 Fe N2 C18 -36.50(10)
N1 Fe N2 C15 -168.31(10)
C4 Fe N2 C15 160.7(3)
C1 Fe N2 C15 -127.78(10)
C18 Fe N2 C15 116.00(14)
C3 Fe N2 C15 -49.32(18)
C16 Fe N2 C15 37.24(10)
C2 Fe N2 C15 -85.07(11)
C17 Fe N2 C15 79.50(11)
C4 N1 C1 C2 -2.48(19)
Fe N1 C1 C2 61.02(12)
C4 N1 C1 C5 168.06(15)
Fe N1 C1 C5 -128.45(16)
C4 N1 C1 Fe -63.50(11)
N2 Fe C1 N1 -126.73(10)
C15 Fe C1 N1 -167.68(10)
C4 Fe C1 N1 38.81(10)
C18 Fe C1 N1 -84.79(11)
C3 Fe C1 N1 82.73(11)
C16 Fe C1 N1 152.2(3)
C2 Fe C1 N1 120.13(14)
C17 Fe C1 N1 -47.0(2)
N1 Fe C1 C2 -120.13(14)
N2 Fe C1 C2 113.13(10)
C15 Fe C1 C2 72.19(13)
C4 Fe C1 C2 -81.33(11)
C18 Fe C1 C2 155.07(10)
C3 Fe C1 C2 -37.40(10)
C16 Fe C1 C2 32.1(3)
C17 Fe C1 C2 -167.09(14)
N1 Fe C1 C5 112.0(2)
N2 Fe C1 C5 -14.74(19)
C15 Fe C1 C5 -55.7(2)
C4 Fe C1 C5 150.80(19)
C18 Fe C1 C5 27.2(2)
C3 Fe C1 C5 -165.28(19)
C16 Fe C1 C5 -95.8(3)
C2 Fe C1 C5 -127.9(2)
C17 Fe C1 C5 65.0(3)
N1 C1 C2 C3 0.46(19)
C5 C1 C2 C3 -168.93(17)
Fe C1 C2 C3 59.36(12)
N1 C1 C2 C9 169.76(17)
C5 C1 C2 C9 0.4(3)
Fe C1 C2 C9 -131.33(18)
N1 C1 C2 Fe -58.90(11)
C5 C1 C2 Fe 131.71(19)
N1 Fe C2 C3 -81.93(11)
N2 Fe C2 C3 154.79(10)
C15 Fe C2 C3 112.60(11)
C4 Fe C2 C3 -39.00(10)
C1 Fe C2 C3 -118.12(15)
C18 Fe C2 C3 -173.63(14)
C16 Fe C2 C3 71.29(13)
C17 Fe C2 C3 40.9(3)
N1 Fe C2 C1 36.18(10)
N2 Fe C2 C1 -87.09(11)
C15 Fe C2 C1 -129.28(10)
C4 Fe C2 C1 79.12(11)
C18 Fe C2 C1 -55.51(19)
C3 Fe C2 C1 118.12(15)
C16 Fe C2 C1 -170.59(10)
C17 Fe C2 C1 159.0(2)
N1 Fe C2 C9 160.0(2)
N2 Fe C2 C9 36.7(2)
C15 Fe C2 C9 -5.5(2)
C4 Fe C2 C9 -157.1(2)
C1 Fe C2 C9 123.8(2)
C18 Fe C2 C9 68.3(3)
C3 Fe C2 C9 -118.1(2)
C16 Fe C2 C9 -46.8(2)
C17 Fe C2 C9 -77.2(3)
C1 C2 C3 C4 1.67(18)
C9 C2 C3 C4 -168.22(16)
Fe C2 C3 C4 60.71(11)
C1 C2 C3 C10 177.06(16)
C9 C2 C3 C10 7.2(3)
Fe C2 C3 C10 -123.90(17)
C1 C2 C3 Fe -59.04(11)
C9 C2 C3 Fe 131.07(17)
N1 Fe C3 C2 80.04(11)
N2 Fe C3 C2 -52.86(18)
C15 Fe C3 C2 -86.41(12)
C4 Fe C3 C2 116.42(14)
C1 Fe C3 C2 37.69(10)
C18 Fe C3 C2 168.5(3)
C16 Fe C3 C2 -128.54(10)
C17 Fe C3 C2 -167.11(10)
N1 Fe C3 C4 -36.39(10)
N2 Fe C3 C4 -169.29(13)
C15 Fe C3 C4 157.16(10)
C1 Fe C3 C4 -78.73(11)
C18 Fe C3 C4 52.1(3)
C16 Fe C3 C4 115.03(11)
C2 Fe C3 C4 -116.42(14)
C17 Fe C3 C4 76.47(12)
N1 Fe C3 C10 -159.41(19)
N2 Fe C3 C10 67.7(2)
C15 Fe C3 C10 34.1(2)
C4 Fe C3 C10 -123.0(2)
C1 Fe C3 C10 158.25(19)
C18 Fe C3 C10 -70.9(4)
C16 Fe C3 C10 -7.99(19)
C2 Fe C3 C10 120.6(2)
C17 Fe C3 C10 -46.6(2)
C1 N1 C4 C3 3.56(19)
Fe N1 C4 C3 -60.70(12)
C1 N1 C4 C11 -165.17(15)
Fe N1 C4 C11 130.57(15)
C1 N1 C4 Fe 64.26(11)
C2 C3 C4 N1 -3.25(19)
C10 C3 C4 N1 -178.42(17)
Fe C3 C4 N1 59.50(12)
C2 C3 C4 C11 163.85(17)
C10 C3 C4 C11 -11.3(3)
Fe C3 C4 C11 -133.40(19)
C2 C3 C4 Fe -62.75(12)
C10 C3 C4 Fe 122.09(18)
N2 Fe C4 N1 39.1(3)
C15 Fe C4 N1 -168.86(14)
C1 Fe C4 N1 -38.43(10)
C18 Fe C4 N1 74.48(12)
C3 Fe C4 N1 -119.95(14)
C16 Fe C4 N1 156.38(9)
C2 Fe C4 N1 -81.79(10)
C17 Fe C4 N1 114.51(10)
N1 Fe C4 C3 119.95(14)
N2 Fe C4 C3 159.0(2)
C15 Fe C4 C3 -48.9(2)
C1 Fe C4 C3 81.51(11)
C18 Fe C4 C3 -165.57(10)
C16 Fe C4 C3 -83.68(12)
C2 Fe C4 C3 38.16(10)
C17 Fe C4 C3 -125.55(10)
N1 Fe C4 C11 -111.3(2)
N2 Fe C4 C11 -72.2(3)
C15 Fe C4 C11 79.8(2)
C1 Fe C4 C11 -149.8(2)
C18 Fe C4 C11 -36.9(2)
C3 Fe C4 C11 128.7(2)
C16 Fe C4 C11 45.0(2)
C2 Fe C4 C11 166.9(2)
C17 Fe C4 C11 3.2(2)
N1 C1 C5 C8 14.6(2)
C2 C1 C5 C8 -176.96(17)
Fe C1 C5 C8 -73.7(2)
N1 C1 C5 C7 137.40(17)
C2 C1 C5 C7 -54.2(3)
Fe C1 C5 C7 49.1(2)
N1 C1 C5 C6 -102.49(19)
C2 C1 C5 C6 65.9(2)
Fe C1 C5 C6 169.20(14)
N1 C4 C11 C12 -28.7(2)
C3 C4 C11 C12 165.23(18)
Fe C4 C11 C12 60.7(2)
N1 C4 C11 C13 -153.16(16)
C3 C4 C11 C13 40.8(3)
Fe C4 C11 C13 -63.7(2)
N1 C4 C11 C14 88.1(2)
C3 C4 C11 C14 -78.0(2)
Fe C4 C11 C14 177.49(15)
C18 N2 C15 C16 2.26(19)
Fe N2 C15 C16 -61.90(12)
C18 N2 C15 C19 -165.74(15)
Fe N2 C15 C19 130.09(16)
C18 N2 C15 Fe 64.16(11)
N1 Fe C15 N2 40.7(3)
C4 Fe C15 N2 -169.84(14)
C1 Fe C15 N2 74.62(12)
C18 Fe C15 N2 -38.40(10)
C3 Fe C15 N2 156.42(10)
C16 Fe C15 N2 -119.42(14)
C2 Fe C15 N2 114.51(10)
C17 Fe C15 N2 -81.62(11)
N1 Fe C15 C16 160.2(2)
N2 Fe C15 C16 119.42(14)
C4 Fe C15 C16 -50.4(2)
C1 Fe C15 C16 -165.96(10)
C18 Fe C15 C16 81.02(11)
C3 Fe C15 C16 -84.16(12)
C2 Fe C15 C16 -126.07(10)
C17 Fe C15 C16 37.79(10)
N1 Fe C15 C19 -71.5(3)
N2 Fe C15 C19 -112.3(2)
C4 Fe C15 C19 77.9(2)
C1 Fe C15 C19 -37.6(2)
C18 Fe C15 C19 -150.7(2)
C3 Fe C15 C19 44.2(2)
C16 Fe C15 C19 128.3(2)
C2 Fe C15 C19 2.25(19)
C17 Fe C15 C19 166.1(2)
N2 C15 C16 C17 -1.86(19)
C19 C15 C16 C17 164.61(17)
Fe C15 C16 C17 -62.33(12)
N2 C15 C16 C23 -176.24(17)
C19 C15 C16 C23 -9.8(3)
Fe C15 C16 C23 123.29(18)
N2 C15 C16 Fe 60.48(12)
C19 C15 C16 Fe -133.06(19)
N1 Fe C16 C17 -52.84(18)
N2 Fe C16 C17 80.09(10)
C15 Fe C16 C17 116.86(14)
C4 Fe C16 C17 -86.62(12)
C1 Fe C16 C17 167.0(3)
C18 Fe C16 C17 37.73(10)
C3 Fe C16 C17 -128.72(10)
C2 Fe C16 C17 -167.56(10)
N1 Fe C16 C15 -169.70(13)
N2 Fe C16 C15 -36.76(10)
C4 Fe C16 C15 156.52(10)
C1 Fe C16 C15 50.2(3)
C18 Fe C16 C15 -79.13(11)
C3 Fe C16 C15 114.43(11)
C2 Fe C16 C15 75.59(12)
C17 Fe C16 C15 -116.86(14)
N1 Fe C16 C23 67.2(2)
N2 Fe C16 C23 -159.84(18)
C15 Fe C16 C23 -123.1(2)
C4 Fe C16 C23 33.44(19)
C1 Fe C16 C23 -72.9(3)
C18 Fe C16 C23 157.79(19)
C3 Fe C16 C23 -8.65(18)
C2 Fe C16 C23 -47.5(2)
C17 Fe C16 C23 120.1(2)
C15 C16 C17 C18 0.72(18)
C23 C16 C17 C18 175.43(16)
Fe C16 C17 C18 -59.02(12)
C15 C16 C17 C24 -170.75(16)
C23 C16 C17 C24 4.0(3)
Fe C16 C17 C24 129.51(17)
C15 C16 C17 Fe 59.74(11)
C23 C16 C17 Fe -125.55(17)
N1 Fe C17 C16 154.90(10)
N2 Fe C17 C16 -81.90(11)
C15 Fe C17 C16 -38.81(10)
C4 Fe C17 C16 112.66(11)
C1 Fe C17 C16 -172.72(14)
C18 Fe C17 C16 -118.03(14)
C3 Fe C17 C16 70.98(13)
C2 Fe C17 C16 39.3(3)
N1 Fe C17 C18 -87.07(11)
N2 Fe C17 C18 36.12(10)
C15 Fe C17 C18 79.22(11)
C4 Fe C17 C18 -129.31(10)
C1 Fe C17 C18 -54.7(2)
C3 Fe C17 C18 -170.99(10)
C16 Fe C17 C18 118.03(14)
C2 Fe C17 C18 157.3(2)
N1 Fe C17 C24 37.0(2)
N2 Fe C17 C24 160.2(2)
C15 Fe C17 C24 -156.7(2)
C4 Fe C17 C24 -5.2(2)
C1 Fe C17 C24 69.4(3)
C18 Fe C17 C24 124.1(2)
C3 Fe C17 C24 -46.9(2)
C16 Fe C17 C24 -117.9(2)
C2 Fe C17 C24 -78.6(3)
C15 N2 C18 C17 -1.80(19)
Fe N2 C18 C17 61.15(12)
C15 N2 C18 C25 170.97(15)
Fe N2 C18 C25 -126.09(16)
C15 N2 C18 Fe -62.94(11)
C16 C17 C18 N2 0.65(19)
C24 C17 C18 N2 171.55(17)
Fe C17 C18 N2 -58.88(12)
C16 C17 C18 C25 -171.36(17)
C24 C17 C18 C25 -0.5(3)
Fe C17 C18 C25 129.10(18)
C16 C17 C18 Fe 59.53(12)
C24 C17 C18 Fe -129.56(18)
N1 Fe C18 N2 -126.39(10)
C15 Fe C18 N2 38.94(10)
C4 Fe C18 N2 -167.27(10)
C1 Fe C18 N2 -84.26(11)
C3 Fe C18 N2 151.0(3)
C16 Fe C18 N2 82.90(10)
C2 Fe C18 N2 -45.9(2)
C17 Fe C18 N2 120.25(14)
N1 Fe C18 C17 113.36(10)
N2 Fe C18 C17 -120.25(14)
C15 Fe C18 C17 -81.31(11)
C4 Fe C18 C17 72.48(13)
C1 Fe C18 C17 155.49(10)
C3 Fe C18 C17 30.8(3)
C16 Fe C18 C17 -37.35(10)
C2 Fe C18 C17 -166.13(14)
N1 Fe C18 C25 -13.41(18)
N2 Fe C18 C25 113.0(2)
C15 Fe C18 C25 151.92(19)
C4 Fe C18 C25 -54.3(2)
C1 Fe C18 C25 28.72(19)
C3 Fe C18 C25 -96.0(3)
C16 Fe C18 C25 -164.12(19)
C2 Fe C18 C25 67.1(2)
C17 Fe C18 C25 -126.8(2)
N2 C15 C19 C21 -28.0(2)
C16 C15 C19 C21 166.71(17)
Fe C15 C19 C21 62.2(2)
N2 C15 C19 C20 -152.17(16)
C16 C15 C19 C20 42.5(3)
Fe C15 C19 C20 -62.0(2)
N2 C15 C19 C22 89.52(19)
C16 C15 C19 C22 -75.8(2)
Fe C15 C19 C22 179.70(14)
N2 C18 C25 C26 7.2(2)
C17 C18 C25 C26 178.41(17)
Fe C18 C25 C26 -80.59(19)
N2 C18 C25 C27 129.59(17)
C17 C18 C25 C27 -59.2(2)
Fe C18 C25 C27 41.8(2)
N2 C18 C25 C28 -110.84(18)
C17 C18 C25 C28 60.4(2)
Fe C18 C25 C28 161.40(14)
